data_4305781
loop_
_publ_author_name
'Naz Shan'
'Samuel M. Hawxwell'
'Harry Adams'
'Lee Brammer'
'Jim A. Thomas'

_publ_section_title
;
Self-Assembly of Electroactive Thiacrown Ruthenium(II) Complexes into
Hydrogen-Bonded Chain and Tape Networks
;
_journal_name_full 'Inorganic Chemistry'
_journal_page_first 11551
_journal_page_last 11560
_journal_paper_doi 10.1021/ic8007359
_journal_volume 47
_journal_year 2008
_chemical_formula_sum 'C18 H28 B Cl F4 N4 O4 Ru S3'
_chemical_formula_weight 683.95
_chemical_name_systematic
; 
 ? 
;
_space_group_IT_number 14
_symmetry_cell_setting monoclinic
_symmetry_space_group_name_Hall '-P 2ybc'
_symmetry_space_group_name_H-M 'P 1 21/c 1'
_atom_sites_solution_hydrogens geom
_atom_sites_solution_primary direct
_atom_sites_solution_secondary difmap
_audit_creation_method SHELXL-97
_cell_angle_alpha 90.00
_cell_angle_beta 101.69(3)
_cell_angle_gamma 90.00
_cell_formula_units_Z 4
_cell_length_a 12.952(3)
_cell_length_b 9.763(2)
_cell_length_c 20.645(4)
_cell_measurement_reflns_used 330
_cell_measurement_temperature 120(2)
_cell_measurement_theta_max 27.48
_cell_measurement_theta_min 2.91
_cell_volume 2556.4(10)
_computing_cell_refinement
;
DENZO (Otwinowski, 1997) & COLLECT (Hooft, 1998)
;
_computing_data_collection
;
DENZO (Otwinowski, 1997) & COLLECT (Hooft, 1998)
;
_computing_data_reduction
;
DENZO (Otwinowski, 1997) & COLLECT (Hooft, 1998)
;
_computing_molecular_graphics 'Bruker SHELXTL'
_computing_publication_material 'Bruker SHELXTL'
_computing_structure_refinement 'SHELXL-97 (Sheldrick, 1997)'
_computing_structure_solution 'SHELXS-97 (Sheldrick, 1990)'
_diffrn_ambient_temperature 120(2)
_diffrn_detector_area_resol_mean 9.091
_diffrn_measured_fraction_theta_full 0.996
_diffrn_measured_fraction_theta_max 0.996
_diffrn_measurement_device_type 'Bruker-Nonius KappaCCD Area Detector'
_diffrn_measurement_method '\f and \w scans'
_diffrn_radiation_monochromator graphite
_diffrn_radiation_source 'Bruker-Nonius FR591 rotating anode'
_diffrn_radiation_type MoK\a
_diffrn_radiation_wavelength 0.71073
_diffrn_reflns_av_R_equivalents 0.0329
_diffrn_reflns_av_sigmaI/netI 0.0479
_diffrn_reflns_limit_h_max 16
_diffrn_reflns_limit_h_min -16
_diffrn_reflns_limit_k_max 12
_diffrn_reflns_limit_k_min -12
_diffrn_reflns_limit_l_max 26
_diffrn_reflns_limit_l_min -26
_diffrn_reflns_number 11101
_diffrn_reflns_theta_full 27.47
_diffrn_reflns_theta_max 27.47
_diffrn_reflns_theta_min 2.93
_diffrn_standards_decay_% 0
_diffrn_standards_number 0
_exptl_absorpt_coefficient_mu 1.026
_exptl_absorpt_correction_T_max 0.9798
_exptl_absorpt_correction_T_min 0.8613
_exptl_absorpt_correction_type multi-scan
_exptl_absorpt_process_details 'SORTAV (Blessing, 1997)'
_exptl_crystal_colour yellow
_exptl_crystal_density_diffrn 1.777
_exptl_crystal_density_method 'not measured'
_exptl_crystal_description block
_exptl_crystal_F_000 1384
_exptl_crystal_size_max 0.15
_exptl_crystal_size_mid 0.06
_exptl_crystal_size_min 0.02
_refine_diff_density_max 2.612
_refine_diff_density_min -1.162
_refine_diff_density_rms 0.217
_refine_ls_extinction_method none
_refine_ls_goodness_of_fit_ref 1.076
_refine_ls_hydrogen_treatment constr
_refine_ls_matrix_type full
_refine_ls_number_parameters 314
_refine_ls_number_reflns 5846
_refine_ls_number_restraints 12
_refine_ls_restrained_S_all 1.075
_refine_ls_R_factor_all 0.0761
_refine_ls_R_factor_gt 0.0621
_refine_ls_shift/su_max 0.001
_refine_ls_shift/su_mean 0.000
_refine_ls_structure_factor_coef Fsqd
_refine_ls_weighting_details 'calc w=1/[\s^2^(Fo^2^)+(0.0973P)^2^+19.3604P] where P=(Fo^2^+2Fc^2^)/3'
_refine_ls_weighting_scheme calc
_refine_ls_wR_factor_gt 0.1815
_refine_ls_wR_factor_ref 0.1962
_reflns_number_gt 4845
_reflns_number_total 5846
_reflns_threshold_expression >2sigma(I)
_cod_data_source_file ic8007359_si_001_2.cif
_cod_data_source_block s92
_cod_depositor_comments
;
The following automatic conversions were performed:
'_symmetry_cell_setting' value 'Monoclinic' changed to 'monoclinic'
according to '/home/saulius/struct/CIF-dictionaries/cif_core.dic'
dictionary named 'cif_core.dic' version 2.4.1 from 2010-06-29.

Automatic conversion script
Id: cif_fix_enum 1527 2010-12-29 10:47:43Z saulius 
;
_cod_original_cell_volume 2556.4(9)
_cod_database_code 4305781

loop_
_symmetry_equiv_pos_as_xyz
'x, y, z'
'-x, y+1/2, -z+1/2'
'-x, -y, -z'
'x, -y-1/2, z-1/2'

loop_
_atom_site_label
_atom_site_type_symbol
_atom_site_fract_x
_atom_site_fract_y
_atom_site_fract_z
_atom_site_U_iso_or_equiv
_atom_site_adp_type
_atom_site_occupancy
_atom_site_symmetry_multiplicity
_atom_site_calc_flag
_atom_site_refinement_flags
_atom_site_disorder_assembly
_atom_site_disorder_group
Ru1 Ru 0.20071(3) 0.21073(5) 0.32281(2) 0.01760(16) Uani 1 1 d . . .
S1 S 0.16090(12) 0.04130(16) 0.39059(7) 0.0242(3) Uani 1 1 d . . .
S2 S 0.25517(11) 0.04653(15) 0.25795(7) 0.0227(3) Uani 1 1 d . . .
S3 S 0.36785(11) 0.21433(15) 0.38471(7) 0.0215(3) Uani 1 1 d . . .
Cl1 Cl 0.01894(9) 0.16719(13) 0.25467(6) 0.0135(2) Uani 1 1 d . . .
N1 N 0.1445(4) 0.3689(5) 0.3791(2) 0.0211(10) Uani 1 1 d . . .
N2 N 0.2317(4) 0.3698(5) 0.2578(2) 0.0198(9) Uani 1 1 d . . .
N3 N 0.0948(4) 0.6075(5) 0.0561(2) 0.0228(10) Uani 1 1 d . . .
H3A H 0.0519 0.6127 0.0172 0.027 Uiso 1 1 calc R . .
H3B H 0.1265 0.6817 0.0745 0.027 Uiso 1 1 calc R . .
N4 N -0.1619(4) 0.6077(5) 0.4169(3) 0.0259(11) Uani 1 1 d . . .
H4A H -0.2300 0.6111 0.4164 0.031 Uiso 1 1 calc R . .
H4B H -0.1234 0.6824 0.4248 0.031 Uiso 1 1 calc R . .
O1 O 0.0687(3) 0.3796(4) 0.0629(2) 0.0256(9) Uani 1 1 d . . .
O2 O -0.1683(3) 0.3800(4) 0.3941(2) 0.0262(9) Uani 1 1 d . . .
C1 C 0.1945(5) -0.1208(7) 0.3536(3) 0.0317(14) Uani 1 1 d . . .
H1A H 0.2662 -0.1497 0.3759 0.038 Uiso 1 1 calc R . .
H1B H 0.1444 -0.1929 0.3609 0.038 Uiso 1 1 calc R . .
C2 C 0.1907(5) -0.1060(7) 0.2800(3) 0.0298(13) Uani 1 1 d . . .
H2A H 0.1160 -0.1048 0.2566 0.036 Uiso 1 1 calc R . .
H2B H 0.2244 -0.1873 0.2645 0.036 Uiso 1 1 calc R . .
C3 C 0.3939(5) 0.0106(7) 0.2952(3) 0.0296(13) Uani 1 1 d . . .
H3C H 0.3976 -0.0661 0.3269 0.035 Uiso 1 1 calc R . .
H3D H 0.4317 -0.0174 0.2602 0.035 Uiso 1 1 calc R . .
C4 C 0.4465(5) 0.1350(7) 0.3304(3) 0.0288(13) Uani 1 1 d . . .
H4C H 0.4588 0.2030 0.2973 0.035 Uiso 1 1 calc R . .
H4D H 0.5160 0.1082 0.3571 0.035 Uiso 1 1 calc R . .
C5 C 0.3742(5) 0.0777(7) 0.4473(3) 0.0305(14) Uani 1 1 d . . .
H5A H 0.3987 -0.0085 0.4300 0.037 Uiso 1 1 calc R . .
H5B H 0.4255 0.1034 0.4878 0.037 Uiso 1 1 calc R . .
C6 C 0.2670(5) 0.0553(7) 0.4638(3) 0.0311(14) Uani 1 1 d . . .
H6A H 0.2513 0.1325 0.4914 0.037 Uiso 1 1 calc R . .
H6B H 0.2689 -0.0296 0.4903 0.037 Uiso 1 1 calc R . .
C7 C 0.2087(5) 0.4649(6) 0.4117(3) 0.0256(12) Uani 1 1 d . . .
H7A H 0.2823 0.4568 0.4134 0.031 Uiso 1 1 calc R . .
C8 C 0.1732(5) 0.5752(6) 0.4430(3) 0.0270(13) Uani 1 1 d . . .
H8A H 0.2215 0.6401 0.4663 0.032 Uiso 1 1 calc R . .
C9 C 0.0663(5) 0.5895(6) 0.4400(3) 0.0237(12) Uani 1 1 d . . .
H9A H 0.0397 0.6668 0.4593 0.028 Uiso 1 1 calc R . .
C10 C -0.0014(5) 0.4896(6) 0.4084(3) 0.0224(12) Uani 1 1 d . . .
C11 C 0.0404(5) 0.3806(6) 0.3788(3) 0.0218(11) Uani 1 1 d . . .
H11A H -0.0061 0.3116 0.3574 0.026 Uiso 1 1 calc R . .
C12 C 0.3083(4) 0.4641(6) 0.2757(3) 0.0230(12) Uani 1 1 d . . .
H12A H 0.3513 0.4584 0.3188 0.028 Uiso 1 1 calc R . .
C13 C 0.3273(5) 0.5689(7) 0.2344(3) 0.0258(12) Uani 1 1 d . . .
H13A H 0.3831 0.6319 0.2489 0.031 Uiso 1 1 calc R . .
C14 C 0.2655(5) 0.5810(6) 0.1726(3) 0.0227(11) Uani 1 1 d . . .
H14A H 0.2767 0.6529 0.1438 0.027 Uiso 1 1 calc R . .
C15 C 0.1854(4) 0.4853(6) 0.1531(3) 0.0204(11) Uani 1 1 d . . .
C16 C 0.1719(5) 0.3821(6) 0.1968(3) 0.0213(11) Uani 1 1 d . . .
H16A H 0.1176 0.3168 0.1829 0.026 Uiso 1 1 calc R . .
C17 C 0.1117(5) 0.4872(6) 0.0870(3) 0.0215(11) Uani 1 1 d . . .
C18 C -0.1171(5) 0.4889(6) 0.4056(3) 0.0233(12) Uani 1 1 d . . .
B1 B 0.4505(6) 0.2188(9) 0.1083(3) 0.071(4) Uani 1 1 d D . .
F1 F 0.4202(11) 0.3521(10) 0.1117(7) 0.175(5) Uani 1 1 d D A .
F2 F 0.4565(10) 0.1461(15) 0.1653(5) 0.071(3) Uiso 0.494(16) 1 d PDU A 2
F2' F 0.4424(10) 0.2211(16) 0.1731(4) 0.068(3) Uiso 0.506(16) 1 d PDU A 1
F3 F 0.5360(9) 0.2583(15) 0.0862(6) 0.059(3) Uiso 0.494(16) 1 d PU A 1
F3' F 0.5518(8) 0.1974(16) 0.1016(6) 0.064(3) Uiso 0.506(16) 1 d PDU A 2
F4 F 0.3741(4) 0.1662(6) 0.0595(2) 0.0584(13) Uani 1 1 d D A .
O1W O 0.3843(7) -0.1288(9) 0.1374(4) 0.085(2) Uiso 1 1 d . . .
O2W O 0.3780(7) 0.7629(10) 0.5228(4) 0.088(2) Uiso 1 1 d . . .

loop_
_atom_site_aniso_label
_atom_site_aniso_U_11
_atom_site_aniso_U_22
_atom_site_aniso_U_33
_atom_site_aniso_U_23
_atom_site_aniso_U_13
_atom_site_aniso_U_12
Ru1 0.0180(2) 0.0177(3) 0.0165(2) 0.00051(16) 0.00208(16) -0.00029(16)
S1 0.0243(7) 0.0244(8) 0.0242(7) 0.0054(6) 0.0059(5) -0.0012(6)
S2 0.0238(7) 0.0219(7) 0.0217(7) -0.0033(5) 0.0031(5) 0.0006(6)
S3 0.0184(6) 0.0265(8) 0.0188(6) -0.0004(5) 0.0015(5) -0.0004(5)
Cl1 0.0114(5) 0.0148(6) 0.0130(5) 0.0008(4) -0.0006(4) 0.0030(4)
N1 0.025(2) 0.017(2) 0.022(2) 0.0007(18) 0.0055(19) 0.0019(19)
N2 0.023(2) 0.017(2) 0.018(2) 0.0018(18) 0.0025(18) -0.0012(19)
N3 0.031(3) 0.016(2) 0.019(2) -0.0002(18) -0.0011(19) -0.002(2)
N4 0.027(3) 0.020(3) 0.031(3) 0.002(2) 0.006(2) 0.005(2)
O1 0.032(2) 0.018(2) 0.025(2) 0.0022(16) -0.0016(17) -0.0008(17)
O2 0.029(2) 0.020(2) 0.028(2) -0.0009(17) 0.0017(17) 0.0014(18)
C1 0.033(3) 0.018(3) 0.043(4) 0.006(3) 0.004(3) -0.002(3)
C2 0.032(3) 0.025(3) 0.032(3) -0.001(3) 0.004(3) -0.002(3)
C3 0.022(3) 0.036(4) 0.030(3) -0.003(3) 0.003(2) 0.007(3)
C4 0.022(3) 0.036(4) 0.029(3) -0.003(3) 0.007(2) 0.002(3)
C5 0.030(3) 0.036(4) 0.024(3) 0.005(3) -0.001(2) 0.001(3)
C6 0.033(3) 0.037(4) 0.022(3) 0.005(3) 0.002(2) -0.002(3)
C7 0.029(3) 0.025(3) 0.022(3) 0.000(2) 0.004(2) -0.003(2)
C8 0.032(3) 0.023(3) 0.023(3) -0.002(2) 0.000(2) -0.004(3)
C9 0.033(3) 0.018(3) 0.018(3) -0.003(2) 0.002(2) 0.002(2)
C10 0.026(3) 0.023(3) 0.018(3) 0.003(2) 0.004(2) 0.004(2)
C11 0.024(3) 0.022(3) 0.019(3) 0.000(2) 0.003(2) 0.000(2)
C12 0.019(3) 0.028(3) 0.020(3) -0.002(2) 0.000(2) -0.004(2)
C13 0.022(3) 0.026(3) 0.030(3) -0.002(2) 0.004(2) -0.003(2)
C14 0.023(3) 0.019(3) 0.025(3) 0.003(2) 0.004(2) 0.000(2)
C15 0.021(3) 0.019(3) 0.021(3) 0.001(2) 0.005(2) 0.002(2)
C16 0.026(3) 0.019(3) 0.019(3) -0.002(2) 0.005(2) 0.000(2)
C17 0.026(3) 0.016(3) 0.023(3) 0.000(2) 0.005(2) -0.001(2)
C18 0.032(3) 0.020(3) 0.017(3) 0.001(2) 0.003(2) 0.000(2)
B1 0.049(6) 0.115(12) 0.049(6) -0.006(7) 0.008(5) -0.028(7)
F1 0.214(13) 0.098(8) 0.195(11) -0.042(8) 0.003(10) -0.010(8)
F4 0.042(3) 0.077(4) 0.052(3) 0.010(3) -0.001(2) -0.017(3)

loop_
_atom_type_symbol
_atom_type_description
_atom_type_scat_dispersion_real
_atom_type_scat_dispersion_imag
_atom_type_scat_source
C C 0.0033 0.0016 'International Tables Vol C Tables 4.2.6.8 and 6.1.1.4'
H H 0.0000 0.0000 'International Tables Vol C Tables 4.2.6.8 and 6.1.1.4'
B B 0.0013 0.0007 'International Tables Vol C Tables 4.2.6.8 and 6.1.1.4'
F F 0.0171 0.0103 'International Tables Vol C Tables 4.2.6.8 and 6.1.1.4'
N N 0.0061 0.0033 'International Tables Vol C Tables 4.2.6.8 and 6.1.1.4'
O O 0.0106 0.0060 'International Tables Vol C Tables 4.2.6.8 and 6.1.1.4'
Ru Ru -1.2594 0.8363 'International Tables Vol C Tables 4.2.6.8 and 6.1.1.4'
Cl Cl 0.1484 0.1585 'International Tables Vol C Tables 4.2.6.8 and 6.1.1.4'
S S 0.1246 0.1234 'International Tables Vol C Tables 4.2.6.8 and 6.1.1.4'

loop_
_geom_angle_atom_site_label_1
_geom_angle_atom_site_label_2
_geom_angle_atom_site_label_3
_geom_angle
_geom_angle_site_symmetry_1
_geom_angle_site_symmetry_3
_geom_angle_publ_flag
N2 Ru1 N1 86.82(19) . . ?
N2 Ru1 S3 93.60(13) . . ?
N1 Ru1 S3 94.19(14) . . ?
N2 Ru1 S2 91.28(14) . . ?
N1 Ru1 S2 177.03(13) . . ?
S3 Ru1 S2 88.20(5) . . ?
N2 Ru1 S1 177.83(13) . . ?
N1 Ru1 S1 92.63(14) . . ?
S3 Ru1 S1 88.53(6) . . ?
S2 Ru1 S1 89.19(6) . . ?
N2 Ru1 Cl1 92.58(13) . . ?
N1 Ru1 Cl1 92.44(13) . . ?
S3 Ru1 Cl1 171.17(5) . . ?
S2 Ru1 Cl1 85.36(5) . . ?
S1 Ru1 Cl1 85.35(5) . . ?
C6 S1 C1 101.8(3) . . ?
C6 S1 Ru1 103.1(2) . . ?
C1 S1 Ru1 105.4(2) . . ?
C2 S2 C3 101.5(3) . . ?
C2 S2 Ru1 102.5(2) . . ?
C3 S2 Ru1 106.2(2) . . ?
C4 S3 C5 99.8(3) . . ?
C4 S3 Ru1 103.5(2) . . ?
C5 S3 Ru1 106.5(2) . . ?
C7 N1 C11 117.4(5) . . ?
C7 N1 Ru1 122.1(4) . . ?
C11 N1 Ru1 120.3(4) . . ?
C16 N2 C12 116.6(5) . . ?
C16 N2 Ru1 120.4(4) . . ?
C12 N2 Ru1 122.9(4) . . ?
C2 C1 S1 111.7(4) . . ?
C1 C2 S2 114.0(5) . . ?
C4 C3 S2 110.9(4) . . ?
C3 C4 S3 112.5(4) . . ?
C6 C5 S3 110.5(4) . . ?
C5 C6 S1 113.2(4) . . ?
N1 C7 C8 123.2(6) . . ?
C9 C8 C7 119.0(6) . . ?
C8 C9 C10 119.0(6) . . ?
C9 C10 C11 118.7(5) . . ?
C9 C10 C18 124.0(5) . . ?
C11 C10 C18 117.3(5) . . ?
N1 C11 C10 122.6(5) . . ?
N2 C12 C13 123.2(5) . . ?
C14 C13 C12 119.7(6) . . ?
C13 C14 C15 118.3(5) . . ?
C16 C15 C14 118.9(5) . . ?
C16 C15 C17 117.5(5) . . ?
C14 C15 C17 123.7(5) . . ?
N2 C16 C15 123.4(5) . . ?
O1 C17 N3 122.3(5) . . ?
O1 C17 C15 120.3(5) . . ?
N3 C17 C15 117.4(5) . . ?
O2 C18 N4 122.5(6) . . ?
O2 C18 C10 120.2(5) . . ?
N4 C18 C10 117.3(5) . . ?
F3 B1 F2 122.6(9) . . ?
F3 B1 F4 112.5(7) . . ?
F2 B1 F4 110.3(8) . . ?
F3 B1 F2' 124.4(8) . . ?
F4 B1 F2' 122.9(8) . . ?
F2 B1 F3' 96.9(9) . . ?
F4 B1 F3' 115.9(7) . . ?
F2' B1 F3' 111.6(8) . . ?
F3 B1 F1 90.5(11) . . ?
F2 B1 F1 114.8(11) . . ?
F4 B1 F1 103.0(7) . . ?
F2' B1 F1 81.7(10) . . ?
F3' B1 F1 116.4(11) . . ?

loop_
_geom_bond_atom_site_label_1
_geom_bond_atom_site_label_2
_geom_bond_distance
_geom_bond_site_symmetry_2
_geom_bond_publ_flag
Ru1 N2 2.143(5) . ?
Ru1 N1 2.147(5) . ?
Ru1 S3 2.2803(16) . ?
Ru1 S2 2.2898(15) . ?
Ru1 S1 2.2918(15) . ?
Ru1 Cl1 2.5220(14) . ?
S1 C6 1.830(6) . ?
S1 C1 1.847(7) . ?
S2 C2 1.810(7) . ?
S2 C3 1.839(6) . ?
S3 C4 1.832(6) . ?
S3 C5 1.847(6) . ?
N1 C7 1.341(8) . ?
N1 C11 1.352(7) . ?
N2 C16 1.344(7) . ?
N2 C12 1.349(7) . ?
N3 C17 1.334(7) . ?
N4 C18 1.339(8) . ?
O1 C17 1.245(7) . ?
O2 C18 1.250(7) . ?
C1 C2 1.518(10) . ?
C3 C4 1.506(9) . ?
C5 C6 1.512(9) . ?
C7 C8 1.382(9) . ?
C8 C9 1.380(9) . ?
C9 C10 1.384(8) . ?
C10 C11 1.391(8) . ?
C10 C18 1.487(8) . ?
C12 C13 1.386(9) . ?
C13 C14 1.366(8) . ?
C14 C15 1.394(8) . ?
C15 C16 1.387(8) . ?
C15 C17 1.497(8) . ?
B1 F3 1.338(15) . ?
B1 F2 1.362(5) . ?
B1 F4 1.362(5) . ?
B1 F2' 1.363(5) . ?
B1 F3' 1.363(5) . ?
B1 F1 1.365(5) . ?

loop_
_geom_torsion_atom_site_label_1
_geom_torsion_atom_site_label_2
_geom_torsion_atom_site_label_3
_geom_torsion_atom_site_label_4
_geom_torsion
_geom_torsion_site_symmetry_1
_geom_torsion_site_symmetry_2
_geom_torsion_site_symmetry_3
_geom_torsion_site_symmetry_4
_geom_torsion_publ_flag
N2 Ru1 S1 C6 -151(4) . . . . ?
N1 Ru1 S1 C6 -76.3(3) . . . . ?
S3 Ru1 S1 C6 17.9(2) . . . . ?
S2 Ru1 S1 C6 106.1(2) . . . . ?
Cl1 Ru1 S1 C6 -168.5(2) . . . . ?
N2 Ru1 S1 C1 102(4) . . . . ?
N1 Ru1 S1 C1 177.4(3) . . . . ?
S3 Ru1 S1 C1 -88.5(2) . . . . ?
S2 Ru1 S1 C1 -0.3(2) . . . . ?
Cl1 Ru1 S1 C1 85.1(2) . . . . ?
N2 Ru1 S2 C2 -157.8(3) . . . . ?
N1 Ru1 S2 C2 -108(3) . . . . ?
S3 Ru1 S2 C2 108.7(2) . . . . ?
S1 Ru1 S2 C2 20.1(2) . . . . ?
Cl1 Ru1 S2 C2 -65.3(2) . . . . ?
N2 Ru1 S2 C3 96.1(3) . . . . ?
N1 Ru1 S2 C3 146(3) . . . . ?
S3 Ru1 S2 C3 2.6(2) . . . . ?
S1 Ru1 S2 C3 -86.0(2) . . . . ?
Cl1 Ru1 S2 C3 -171.4(2) . . . . ?
N2 Ru1 S3 C4 -72.7(3) . . . . ?
N1 Ru1 S3 C4 -159.7(3) . . . . ?
S2 Ru1 S3 C4 18.5(2) . . . . ?
S1 Ru1 S3 C4 107.7(2) . . . . ?
Cl1 Ru1 S3 C4 61.7(4) . . . . ?
N2 Ru1 S3 C5 -177.4(3) . . . . ?
N1 Ru1 S3 C5 95.6(3) . . . . ?
S2 Ru1 S3 C5 -86.2(2) . . . . ?
S1 Ru1 S3 C5 3.0(2) . . . . ?
Cl1 Ru1 S3 C5 -43.0(4) . . . . ?
N2 Ru1 N1 C7 -66.4(5) . . . . ?
S3 Ru1 N1 C7 27.0(4) . . . . ?
S2 Ru1 N1 C7 -117(3) . . . . ?
S1 Ru1 N1 C7 115.7(4) . . . . ?
Cl1 Ru1 N1 C7 -158.9(4) . . . . ?
N2 Ru1 N1 C11 108.7(4) . . . . ?
S3 Ru1 N1 C11 -157.9(4) . . . . ?
S2 Ru1 N1 C11 59(3) . . . . ?
S1 Ru1 N1 C11 -69.2(4) . . . . ?
Cl1 Ru1 N1 C11 16.3(4) . . . . ?
N1 Ru1 N2 C16 -108.8(4) . . . . ?
S3 Ru1 N2 C16 157.2(4) . . . . ?
S2 Ru1 N2 C16 68.9(4) . . . . ?
S1 Ru1 N2 C16 -33(4) . . . . ?
Cl1 Ru1 N2 C16 -16.5(4) . . . . ?
N1 Ru1 N2 C12 69.2(5) . . . . ?
S3 Ru1 N2 C12 -24.8(5) . . . . ?
S2 Ru1 N2 C12 -113.1(5) . . . . ?
S1 Ru1 N2 C12 145(3) . . . . ?
Cl1 Ru1 N2 C12 161.5(4) . . . . ?
C6 S1 C1 C2 -132.3(5) . . . . ?
Ru1 S1 C1 C2 -24.9(5) . . . . ?
S1 C1 C2 S2 45.8(6) . . . . ?
C3 S2 C2 C1 67.1(5) . . . . ?
Ru1 S2 C2 C1 -42.7(5) . . . . ?
C2 S2 C3 C4 -135.9(5) . . . . ?
Ru1 S2 C3 C4 -29.1(5) . . . . ?
S2 C3 C4 S3 47.9(6) . . . . ?
C5 S3 C4 C3 66.8(5) . . . . ?
Ru1 S3 C4 C3 -42.9(5) . . . . ?
C4 S3 C5 C6 -136.3(5) . . . . ?
Ru1 S3 C5 C6 -29.0(5) . . . . ?
S3 C5 C6 S1 47.6(6) . . . . ?
C1 S1 C6 C5 66.8(6) . . . . ?
Ru1 S1 C6 C5 -42.3(5) . . . . ?
C11 N1 C7 C8 -1.7(9) . . . . ?
Ru1 N1 C7 C8 173.6(4) . . . . ?
N1 C7 C8 C9 -1.1(9) . . . . ?
C7 C8 C9 C10 3.0(9) . . . . ?
C8 C9 C10 C11 -2.3(8) . . . . ?
C8 C9 C10 C18 176.0(5) . . . . ?
C7 N1 C11 C10 2.5(8) . . . . ?
Ru1 N1 C11 C10 -172.9(4) . . . . ?
C9 C10 C11 N1 -0.5(9) . . . . ?
C18 C10 C11 N1 -178.9(5) . . . . ?
C16 N2 C12 C13 -0.6(9) . . . . ?
Ru1 N2 C12 C13 -178.7(4) . . . . ?
N2 C12 C13 C14 1.2(9) . . . . ?
C12 C13 C14 C15 -0.8(9) . . . . ?
C13 C14 C15 C16 0.0(8) . . . . ?
C13 C14 C15 C17 179.7(5) . . . . ?
C12 N2 C16 C15 -0.3(8) . . . . ?
Ru1 N2 C16 C15 177.8(4) . . . . ?
C14 C15 C16 N2 0.6(9) . . . . ?
C17 C15 C16 N2 -179.1(5) . . . . ?
C16 C15 C17 O1 -25.8(8) . . . . ?
C14 C15 C17 O1 154.5(6) . . . . ?
C16 C15 C17 N3 154.1(5) . . . . ?
C14 C15 C17 N3 -25.6(8) . . . . ?
C9 C10 C18 O2 -159.1(6) . . . . ?
C11 C10 C18 O2 19.2(8) . . . . ?
C9 C10 C18 N4 19.8(8) . . . . ?
C11 C10 C18 N4 -161.9(5) . . . . ?
